data_1519257
loop_
_publ_author_name
'Murphy, Patrick J.'
'Light, Mark E.'
'Hursthouse, Michael B.'

_publ_section_title
;
 C10H8S2
;
_journal_name_full 'Crystal Structure Report Archive'
_journal_page_first 733
_journal_year 2000
_chemical_formula_moiety 'C10 H8 S2'
_chemical_formula_sum 'C10 H8 S2'
_chemical_formula_weight 192.28
_space_group_IT_number 56
_symmetry_cell_setting orthorhombic
_symmetry_space_group_name_Hall '-P 2ab 2ac'
_symmetry_space_group_name_H-M 'P c c n'
_atom_sites_solution_hydrogens geom
_atom_sites_solution_primary direct
_atom_sites_solution_secondary difmap
_cell_angle_alpha 90.00
_cell_angle_beta 90.00
_cell_angle_gamma 90.00
_cell_formula_units_Z 4
_cell_length_a 7.4172(4)
_cell_length_b 21.2420(6)
_cell_length_c 5.6592(17)
_cell_measurement_reflns_used 11814
_cell_measurement_temperature 150(2)
_cell_measurement_theta_max 25.03
_cell_measurement_theta_min 3.24
_cell_volume 891.6(3)
_computing_cell_refinement 'DENZO and COLLECT'
_computing_data_collection
;
'DENZO (Otwinowski and Minor, 1997) & COLLECT (Hooft, 1998) '
;
_computing_data_reduction 'DENZO and COLLECT'
_computing_molecular_graphics Cameron
_computing_publication_material SHELXL-97
_computing_structure_refinement 'SHELXL-97 (Sheldrick, 2008)'
_computing_structure_solution 'SHELXS-97 (Sheldrick, 2008)'
_diffrn_ambient_temperature 150(2)
_diffrn_measured_fraction_theta_full 0.982
_diffrn_measured_fraction_theta_max 0.982
_diffrn_measurement_device_type 'Nonius Kappa CCD Area Detector'
_diffrn_measurement_method '\f and \w scans to fill Ewald sphere'
_diffrn_radiation_monochromator graphite
_diffrn_radiation_source 'Nonius FR591 Rotating Anode'
_diffrn_radiation_type MoK\a
_diffrn_radiation_wavelength 0.71073
_diffrn_reflns_av_R_equivalents 0.0411
_diffrn_reflns_av_sigmaI/netI 0.0485
_diffrn_reflns_limit_h_max 8
_diffrn_reflns_limit_h_min -7
_diffrn_reflns_limit_k_max 25
_diffrn_reflns_limit_k_min -24
_diffrn_reflns_limit_l_max 6
_diffrn_reflns_limit_l_min -5
_diffrn_reflns_number 2663
_diffrn_reflns_theta_full 25.03
_diffrn_reflns_theta_max 25.03
_diffrn_reflns_theta_min 3.84
_exptl_absorpt_coefficient_mu 0.531
_exptl_absorpt_correction_T_max 0.9895
_exptl_absorpt_correction_T_min 0.8787
_exptl_absorpt_correction_type empirical
_exptl_absorpt_process_details 'SORTAV (R.H. Blessing, 1995, 1997)'
_exptl_crystal_colour Colourless
_exptl_crystal_density_diffrn 1.432
_exptl_crystal_density_method 'not measured'
_exptl_crystal_description Plate
_exptl_crystal_F_000 400
_exptl_crystal_size_max 0.25
_exptl_crystal_size_mid 0.20
_exptl_crystal_size_min 0.02
_refine_diff_density_max 0.440
_refine_diff_density_min -0.372
_refine_diff_density_rms 0.068
_refine_ls_extinction_coef 0
_refine_ls_extinction_method none
_refine_ls_goodness_of_fit_ref 1.043
_refine_ls_hydrogen_treatment mixed
_refine_ls_matrix_type full
_refine_ls_number_parameters 71
_refine_ls_number_reflns 775
_refine_ls_number_restraints 0
_refine_ls_restrained_S_all 1.043
_refine_ls_R_factor_all 0.0582
_refine_ls_R_factor_gt 0.0423
_refine_ls_shift/su_max 0.007
_refine_ls_shift/su_mean 0.002
_refine_ls_structure_factor_coef Fsqd
_refine_ls_weighting_details 'calc w=1/[\s^2^(Fo^2^)+(0.0707P)^2^+0.0781P] where P=(Fo^2^+2Fc^2^)/3'
_refine_ls_weighting_scheme calc
_refine_ls_wR_factor_gt 0.1115
_refine_ls_wR_factor_ref 0.1205
_reflns_number_gt 606
_reflns_number_total 775
_reflns_threshold_expression >2\s(I)
_cod_data_source_file eCrystal-733.cif
_cod_data_source_block s92
_cod_depositor_comments
;
Citation :
Murphy, Patrick J. and Light, Mark E. and Hursthouse, Michael B. (2000) 
University of Southampton, Crystal Structure Report Archive. 

More at:
http://ecrystals.chem.soton.ac.uk/733/

The following automatic conversions were performed:

'_symmetry_cell_setting' value 'Orthorhombic' changed to
'orthorhombic' according to the built-in table from CIF Core
dictionary named 'cif_core.dic' version 2.4.1 from 2010-06-29.

'_exptl_absorpt_correction_type' value 'Empirical' changed to
'empirical' according to the built-in table from CIF Core dictionary
named 'cif_core.dic' version 2.4.1 from 2010-06-29.

Automatic conversion script
Id: cif_fix_values 3105 2015-03-04 15:46:00Z robertas 
;
_cod_original_sg_symbol_H-M Pccn
_cod_database_code 1519257

loop_
_symmetry_equiv_pos_as_xyz
'x, y, z'
'-x+1/2, -y+1/2, z'
'x+1/2, -y, -z+1/2'
'-x, y+1/2, -z+1/2'
'-x, -y, -z'
'x-1/2, y-1/2, -z'
'-x-1/2, y, z-1/2'
'x, -y-1/2, z-1/2'

loop_
_atom_site_label
_atom_site_type_symbol
_atom_site_fract_x
_atom_site_fract_y
_atom_site_fract_z
_atom_site_U_iso_or_equiv
_atom_site_adp_type
_atom_site_occupancy
_atom_site_symmetry_multiplicity
_atom_site_calc_flag
_atom_site_refinement_flags
_atom_site_disorder_assembly
_atom_site_disorder_group
C1 C 0.9279(3) 0.35740(11) 0.0533(4) 0.0249(6) Uani 1 1 d . . .
C2 C 0.9856(3) 0.41567(11) 0.1233(4) 0.0242(6) Uani 1 1 d . . .
C3 C 1.0750(3) 0.41288(12) 0.3472(4) 0.0277(6) Uani 1 1 d . . .
C4 C 1.0842(3) 0.35277(11) 0.4381(4) 0.0239(6) Uani 1 1 d . . .
C5 C 0.9629(3) 0.47189(11) -0.0211(4) 0.0287(6) Uani 1 1 d . . .
S1 S 0.98519(9) 0.29983(3) 0.25179(8) 0.0286(4) Uani 1 1 d . . .
H1 H 0.866(3) 0.3470(9) -0.081(4) 0.021(6) Uiso 1 1 d . . .
H3 H 1.123(4) 0.4520(12) 0.436(5) 0.047(8) Uiso 1 1 d . . .
H4 H 1.123(3) 0.3417(10) 0.567(4) 0.025(7) Uiso 1 1 d . . .
H5 H 0.891(4) 0.4662(12) -0.163(5) 0.052(8) Uiso 1 1 d . . .

loop_
_atom_site_aniso_label
_atom_site_aniso_U_11
_atom_site_aniso_U_22
_atom_site_aniso_U_33
_atom_site_aniso_U_23
_atom_site_aniso_U_13
_atom_site_aniso_U_12
C1 0.0195(13) 0.0300(14) 0.0254(12) -0.0006(11) -0.0004(11) -0.0016(10)
C2 0.0186(13) 0.0264(13) 0.0277(13) -0.0019(12) 0.0010(9) 0.0022(9)
C3 0.0259(14) 0.0293(14) 0.0279(14) -0.0031(11) -0.0013(11) -0.0003(11)
C4 0.0197(13) 0.0319(14) 0.0202(12) -0.0007(11) -0.0016(11) 0.0024(10)
C5 0.0224(14) 0.0350(14) 0.0287(15) -0.0003(12) -0.0012(10) 0.0021(11)
S1 0.0295(5) 0.0247(5) 0.0315(6) 0.0007(2) 0.0009(3) -0.0019(2)

loop_
_atom_type_symbol
_atom_type_description
_atom_type_scat_dispersion_real
_atom_type_scat_dispersion_imag
_atom_type_scat_source
C C 0.0033 0.0016 'International Tables Vol C Tables 4.2.6.8 and 6.1.1.4'
H H 0.0000 0.0000 'International Tables Vol C Tables 4.2.6.8 and 6.1.1.4'
S S 0.1246 0.1234 'International Tables Vol C Tables 4.2.6.8 and 6.1.1.4'

loop_
_geom_angle_atom_site_label_1
_geom_angle_atom_site_label_2
_geom_angle_atom_site_label_3
_geom_angle
_geom_angle_site_symmetry_1
_geom_angle_site_symmetry_3
C2 C1 S1 112.22(19) . .
C2 C1 H1 128.0(13) . .
S1 C1 H1 119.8(13) . .
C1 C2 C3 111.3(2) . .
C1 C2 C5 122.9(2) . .
C3 C2 C5 125.7(2) . .
C4 C3 C2 113.1(2) . .
C4 C3 H3 123.1(14) . .
C2 C3 H3 123.7(14) . .
C3 C4 S1 110.99(18) . .
C3 C4 H4 128.1(16) . .
S1 C4 H4 120.8(16) . .
C5 C5 C2 125.8(3) 5_765 .
C5 C5 H5 119.0(16) 5_765 .
C2 C5 H5 115.2(16) . .
C4 S1 C1 92.38(13) . .

loop_
_geom_bond_atom_site_label_1
_geom_bond_atom_site_label_2
_geom_bond_distance
_geom_bond_site_symmetry_2
C1 C2 1.368(3) .
C1 S1 1.714(2) .
C1 H1 0.91(2) .
C2 C3 1.432(4) .
C2 C5 1.457(3) .
C3 C4 1.378(3) .
C3 H3 1.03(3) .
C4 S1 1.708(2) .
C4 H4 0.82(2) .
C5 C5 1.337(5) 5_765
C5 H5 0.97(3) .
